data_7204363
loop_
_publ_author_name
'Bell, Paul C.'
'Skranc, Wolfgang'
'Formosa, Xavier'
'O'Leary, Jane'
'Wallis, John D.'

_publ_section_title
;
 Interactions between alkynes and methoxy or dimethylamino groups in
 peri-naphthalene systems
;
_journal_issue 5
_journal_name_full 'Journal of the Chemical Society, Perkin Transactions 2'
_journal_page_first 878
_journal_paper_doi 10.1039/b201038k
_journal_year 2002
_chemical_formula_sum 'C20 H15 N O2'
_chemical_formula_weight 301.33
_chemical_melting_point 417.5(5)
_chemical_name_common 3-(8-methoxnaphth-1-yl)N-phenyl-prop-2-ynamide
_chemical_name_systematic
; 
? 
;
_space_group_IT_number 14
_symmetry_cell_setting monoclinic
_symmetry_space_group_name_Hall '-P 2ybc'
_symmetry_space_group_name_H-M 'P 1 21/c 1'
_atom_sites_solution_hydrogens 'located and geometrically fixed'
_atom_sites_solution_primary direct
_atom_sites_solution_secondary difmap
_audit_creation_method SHELXL
_cell_angle_alpha 90.00
_cell_angle_beta 91.99(4)
_cell_angle_gamma 90.00
_cell_formula_units_Z 8
_cell_length_a 14.061(9)
_cell_length_b 5.001(9)
_cell_length_c 44.011(9)
_cell_measurement_reflns_used 25
_cell_measurement_temperature 293(2)
_cell_measurement_theta_max 24
_cell_measurement_theta_min 10
_cell_volume 3093(6)
_computing_cell_refinement 'Rigaku AFC7R control software'
_computing_data_collection 'Rigaku AFC7R control software'
_computing_data_reduction teXsan
_computing_molecular_graphics 'ORTEP3 (Johnson and Burnett, 1996)'
_computing_publication_material 'SHELXL-93 (Sheldrick, 1993)'
_computing_structure_refinement 'SHELXL-93 (Sheldrick, 1993)'
_computing_structure_solution teXsan
_diffrn_ambient_temperature 293(2)
_diffrn_measurement_device 'Rigaku AFC7R diffractometer'
_diffrn_measurement_method 'omega/2theta scans'
_diffrn_radiation_type MoKa
_diffrn_radiation_wavelength 0.71069
_diffrn_reflns_av_R_equivalents 0.0450
_diffrn_reflns_av_sigmaI/netI 0.0721
_diffrn_reflns_limit_h_max 16
_diffrn_reflns_limit_h_min 0
_diffrn_reflns_limit_k_max 5
_diffrn_reflns_limit_k_min 0
_diffrn_reflns_limit_l_max 50
_diffrn_reflns_limit_l_min -50
_diffrn_reflns_number 5061
_diffrn_reflns_theta_max 23.98
_diffrn_reflns_theta_min 2.78
_diffrn_standards_decay_% 0
_diffrn_standards_interval_count 200
_diffrn_standards_number 3
_exptl_absorpt_coefficient_mu 0.084
_exptl_absorpt_correction_T_max 1.000
_exptl_absorpt_correction_T_min 0.666
_exptl_absorpt_correction_type psi-scan
_exptl_crystal_colour colourless
_exptl_crystal_density_diffrn 1.294
_exptl_crystal_description needles
_exptl_crystal_F_000 1264
_exptl_crystal_size_max 0.15
_exptl_crystal_size_mid 0.10
_exptl_crystal_size_min 0.03
_refine_diff_density_max 0.166
_refine_diff_density_min -0.213
_refine_diff_density_rms 0.042
_refine_ls_extinction_method none
_refine_ls_goodness_of_fit_all 1.031
_refine_ls_goodness_of_fit_obs 1.129
_refine_ls_hydrogen_treatment mixed
_refine_ls_matrix_type full
_refine_ls_number_parameters 461
_refine_ls_number_reflns 4258
_refine_ls_number_restraints 48
_refine_ls_restrained_S_all 1.058
_refine_ls_restrained_S_obs 1.135
_refine_ls_R_factor_all 0.1067
_refine_ls_R_factor_obs 0.0541
_refine_ls_shift/esd_max -0.094
_refine_ls_shift/esd_mean 0.006
_refine_ls_structure_factor_coef Fsqd
_refine_ls_weighting_details 'w=1/[s^2^(Fo^2^)+( 0.0508P)^2^+0.0000P] where P=(Fo^2^+2Fc^2^)/3'
_refine_ls_weighting_scheme calc
_refine_ls_wR_factor_all 0.1404
_refine_ls_wR_factor_obs 0.1144
_reflns_number_observed 2970
_reflns_number_total 4838
_reflns_observed_criterion >2sigm'a(I)
_cod_data_source_file b201038k.txt
_cod_data_source_block amidech-18
_cod_depositor_comments
;
The following automatic conversions were performed:
'_symmetry_cell_setting' value 'Monoclinic' changed to 'monoclinic'
according to '/home/adriana/struct/CIF-dictionaries/cif_core.dic'
dictionary named 'cif_core.dic' version 2.4.1 from 2010-06-29.

Automatic conversion script
Id: cif_fix_enum 1555 2011-01-17 13:19:09Z saulius 

The following automatic conversions were performed:

'_chemical_melting_point' value '417-418' was changed to '417.5(5)' -
the average value was taken and precision was estimated.

Automatic conversion script
Id: cif_fix_values 1569 2011-02-09 13:29:24Z adriana 

The following automatic conversions were performed:

'_exptl_absorpt_correction_type' tag value 'psi-scans' was replaced
with 'psi-scan' value.

Automatic conversion script
Id: cif_fix_values 1646 2011-03-28 12:23:43Z adriana 

The following automatic conversions were performed:

'_refine_ls_weighting_scheme' value 'calc w=1/[s^2^(Fo^2^)+(
0.0508P)^2^+0.0000P] where P=(Fo^2^+2Fc^2^)/3' was changed to 'calc'.
New tag '_refine_ls_weighting_details' was created. The value of the
new tag was set to 'w=1/[s^2^(Fo^2^)+( 0.0508P)^2^+0.0000P] where
P=(Fo^2^+2Fc^2^)/3'.

Automatic conversion script
Id: cif_fix_values 3143 2015-03-26 13:38:13Z robertas 
;
_cod_original_cell_volume 3092.9(59)
_cod_original_sg_symbol_H-M P21/c
_cod_database_code 7204363

loop_
_symmetry_equiv_pos_as_xyz
'x, y, z'
'-x, y+1/2, -z+1/2'
'-x, -y, -z'
'x, -y-1/2, z-1/2'

loop_
_atom_site_aniso_label
_atom_site_aniso_U_11
_atom_site_aniso_U_22
_atom_site_aniso_U_33
_atom_site_aniso_U_23
_atom_site_aniso_U_13
_atom_site_aniso_U_12
N1 0.044(2) 0.0216(15) 0.039(2) 0.0004(13) -0.0083(13) 0.0003(13)
O1 0.0484(14) 0.061(2) 0.0394(13) 0.0021(13) -0.0066(11) -0.0054(13)
O2 0.068(2) 0.0218(12) 0.0418(13) 0.0018(10) -0.0138(11) 0.0013(12)
C1 0.037(2) 0.058(2) 0.032(2) -0.012(2) -0.0036(15) 0.008(2)
C2 0.036(2) 0.068(3) 0.044(2) -0.016(2) 0.004(2) 0.001(2)
C3 0.037(2) 0.081(3) 0.054(2) -0.022(2) -0.003(2) 0.005(2)
C4 0.041(2) 0.074(3) 0.045(2) -0.020(2) -0.012(2) 0.017(2)
C5 0.056(2) 0.058(2) 0.036(2) -0.009(2) -0.011(2) 0.026(2)
C6 0.059(2) 0.053(2) 0.039(2) 0.003(2) 0.002(2) 0.020(2)
C7 0.048(2) 0.047(2) 0.038(2) -0.002(2) -0.005(2) 0.011(2)
C8 0.038(2) 0.046(2) 0.030(2) -0.008(2) -0.0037(15) 0.016(2)
C9 0.042(2) 0.058(2) 0.035(2) -0.018(2) -0.006(2) 0.018(2)
C10 0.038(2) 0.046(2) 0.031(2) -0.011(2) -0.0035(15) 0.014(2)
C11 0.039(2) 0.037(2) 0.035(2) -0.005(2) 0.000(2) 0.006(2)
C12 0.038(2) 0.031(2) 0.033(2) -0.0040(15) 0.001(2) 0.001(2)
C13 0.035(2) 0.026(2) 0.030(2) 0.0010(14) 0.0029(14) -0.0022(15)
C18 0.056(2) 0.062(3) 0.043(2) 0.004(2) 0.007(2) -0.004(2)
C20 0.038(2) 0.021(2) 0.037(2) 0.0060(14) -0.0024(15) -0.0030(15)
C21A 0.040(5) 0.032(5) 0.039(4) -0.004(4) 0.000(4) -0.004(4)
C21B 0.045(6) 0.026(4) 0.034(4) 0.007(4) -0.002(4) 0.007(4)
C22A 0.057(5) 0.048(6) 0.036(5) -0.014(4) 0.006(4) -0.003(5)
C22B 0.054(6) 0.049(5) 0.035(5) -0.004(4) -0.014(4) 0.006(5)
C23 0.053(2) 0.045(2) 0.047(2) 0.004(2) -0.014(2) -0.002(2)
C24A 0.030(4) 0.036(5) 0.068(5) 0.000(4) -0.009(4) -0.007(4)
C24B 0.035(5) 0.026(4) 0.074(6) 0.011(4) -0.014(4) 0.005(4)
C25A 0.034(4) 0.055(6) 0.046(5) -0.012(4) 0.005(4) 0.005(4)
C25B 0.034(5) 0.041(5) 0.047(5) -0.017(4) -0.005(4) 0.000(4)
N1' 0.0351(15) 0.0201(15) 0.0369(15) 0.0012(12) 0.0016(12) -0.0045(13)
O1' 0.0490(14) 0.055(2) 0.0533(14) -0.0100(13) -0.0126(12) -0.0169(13)
O2' 0.055(2) 0.0247(13) 0.084(2) 0.0045(12) 0.0277(13) -0.0021(12)
C1' 0.043(2) 0.043(2) 0.042(2) -0.003(2) -0.009(2) 0.009(2)
C2' 0.072(3) 0.066(3) 0.043(2) -0.009(2) -0.014(2) 0.021(2)
C3' 0.092(3) 0.094(4) 0.035(2) -0.002(2) 0.000(2) 0.040(3)
C4' 0.067(3) 0.081(3) 0.048(2) 0.018(2) 0.018(2) 0.023(3)
C5' 0.040(2) 0.049(2) 0.072(3) 0.021(2) 0.020(2) 0.004(2)
C6' 0.038(2) 0.040(2) 0.079(3) -0.003(2) 0.005(2) -0.007(2)
C7' 0.036(2) 0.043(2) 0.050(2) -0.006(2) 0.007(2) -0.002(2)
C8' 0.026(2) 0.033(2) 0.038(2) 0.000(2) 0.0007(14) 0.0018(15)
C9' 0.042(2) 0.047(2) 0.047(2) 0.015(2) 0.009(2) 0.014(2)
C10' 0.036(2) 0.033(2) 0.036(2) 0.006(2) -0.0036(15) 0.008(2)
C11' 0.029(2) 0.030(2) 0.036(2) -0.0034(15) -0.0083(15) -0.0014(15)
C12' 0.029(2) 0.031(2) 0.038(2) 0.0011(15) 0.000(2) -0.0007(15)
C13' 0.031(2) 0.031(2) 0.036(2) 0.004(2) -0.0039(14) -0.001(2)
C18' 0.061(3) 0.060(3) 0.095(3) -0.023(2) -0.029(2) -0.007(2)
C20' 0.031(2) 0.029(2) 0.029(2) 0.0077(14) -0.0021(13) 0.0023(15)
C21' 0.037(2) 0.032(2) 0.036(2) 0.0030(15) -0.0037(15) 0.000(2)
C22' 0.049(2) 0.034(2) 0.030(2) 0.0000(15) 0.003(2) 0.004(2)
C23' 0.040(2) 0.038(2) 0.040(2) 0.009(2) 0.008(2) 0.005(2)
C24' 0.034(2) 0.031(2) 0.054(2) 0.007(2) 0.003(2) -0.001(2)
C25' 0.033(2) 0.025(2) 0.039(2) 0.0001(14) 0.0011(14) 0.0001(15)

loop_
_atom_site_label
_atom_site_type_symbol
_atom_site_fract_x
_atom_site_fract_y
_atom_site_fract_z
_atom_site_U_iso_or_equiv
_atom_site_thermal_displace_type
_atom_site_occupancy
_atom_site_calc_flag
_atom_site_refinement_flags
_atom_site_disorder_group
N1 N -0.7512(2) 0.5313(5) 1.01767(6) 0.0352(7) Uani 1 d . .
H1 H -0.7346(24) 0.3627(74) 1.0232(8) 0.063(11) Uiso 1 d . .
O1 O -0.4544(2) 0.9954(5) 1.05750(5) 0.0498(6) Uani 1 d . .
O2 O -0.7255(2) 0.9733(4) 1.02579(5) 0.0442(6) Uani 1 d . .
C1 C -0.3914(2) 0.9432(7) 1.08107(7) 0.0425(9) Uani 1 d . .
C2 C -0.3057(2) 1.0744(7) 1.08496(7) 0.0491(9) Uani 1 d . .
H2 H -0.2884(2) 1.2062(7) 1.07132(7) 0.059 Uiso 1 calc R .
C3 C -0.2448(2) 1.0069(9) 1.10977(8) 0.0577(11) Uani 1 d . .
H3 H -0.1871(2) 1.0962(9) 1.11245(8) 0.069 Uiso 1 calc R .
C4 C -0.2682(2) 0.8152(8) 1.12984(8) 0.0537(10) Uani 1 d . .
H4 H -0.2264(2) 0.7745(8) 1.14601(8) 0.064 Uiso 1 calc R .
C5 C -0.3800(3) 0.4712(8) 1.14689(7) 0.0502(10) Uani 1 d . .
H5 H -0.3383(3) 0.4300(8) 1.16308(7) 0.060 Uiso 1 calc R .
C6 C -0.4625(3) 0.3332(8) 1.14352(7) 0.0506(10) Uani 1 d . .
H6 H -0.4770(3) 0.1991(8) 1.15725(7) 0.061 Uiso 1 calc R .
C7 C -0.5260(2) 0.3933(7) 1.11925(7) 0.0443(9) Uani 1 d . .
H7 H -0.5820(2) 0.2954(7) 1.11683(7) 0.053 Uiso 1 calc R .
C8 C -0.5074(2) 0.5938(7) 1.09889(7) 0.0381(8) Uani 1 d . .
C9 C -0.3556(2) 0.6758(7) 1.12652(7) 0.0450(9) Uani 1 d . .
C10 C -0.4198(2) 0.7399(7) 1.10162(7) 0.0385(8) Uani 1 d . .
C11 C -0.5789(2) 0.6432(6) 1.07523(7) 0.0371(8) Uani 1 d . .
C12 C -0.6416(2) 0.6684(6) 1.05653(7) 0.0341(7) Uani 1 d . .
C13 C -0.7097(2) 0.7394(6) 1.03226(6) 0.0306(7) Uani 1 d . .
C18 C -0.4300(2) 1.1906(7) 1.03563(7) 0.0537(10) Uani 1 d . .
H18A H -0.4806(7) 1.2060(33) 1.0205(3) 0.081 Uiso 1 calc R .
H18B H -0.3726(9) 1.1376(24) 1.0261(4) 0.081 Uiso 1 calc R .
H18C H -0.4203(16) 1.3600(12) 1.04552(11) 0.081 Uiso 1 calc R .
C20 C -0.8183(2) 0.5513(5) 0.99266(6) 0.0317(7) Uani 1 d DU .
C21A C -0.7983(7) 0.4263(12) 0.96585(15) 0.037(2) Uani 0.50 d PDU 1
H21A H -0.7406(7) 0.3381(12) 0.96378(15) 0.044 Uiso 0.50 calc PR 1
C21B C -0.8269(5) 0.3412(14) 0.97259(15) 0.035(2) Uani 0.50 d PDU 2
H21B H -0.7888(5) 0.1909(14) 0.97561(15) 0.042 Uiso 0.50 calc PR 2
C22A C -0.8647(5) 0.4331(14) 0.9420(2) 0.047(3) Uani 0.50 d PDU 1
H22A H -0.8520(5) 0.3446(14) 0.9240(2) 0.056 Uiso 0.50 calc PR 1
C22B C -0.8909(5) 0.3483(16) 0.9480(2) 0.047(2) Uani 0.50 d PDU 2
H22B H -0.8946(5) 0.2070(16) 0.9343(2) 0.056 Uiso 0.50 calc PR 2
C23 C -0.9487(2) 0.5673(6) 0.94432(7) 0.0484(9) Uani 1 d DU .
H23 H -0.9923 0.5731 0.9280 0.058 Uiso 1 d . .
C24A C -0.9691(5) 0.6824(14) 0.97235(14) 0.045(2) Uani 0.50 d PDU 1
H24A H -1.0277(5) 0.7644(14) 0.97468(14) 0.054 Uiso 0.50 calc PR 1
C24B C -0.9394(5) 0.7865(13) 0.9629(2) 0.045(2) Uani 0.50 d PDU 2
H24B H -0.9755(5) 0.9396(13) 0.9591(2) 0.054 Uiso 0.50 calc PR 2
C25A C -0.9038(4) 0.6770(15) 0.9968(2) 0.045(2) Uani 0.50 d PDU 1
H25A H -0.9175(4) 0.7556(15) 1.0153(2) 0.054 Uiso 0.50 calc PR 1
C25B C -0.8750(5) 0.7749(13) 0.9874(2) 0.041(2) Uani 0.50 d PDU 2
H25B H -0.8697(5) 0.9198(13) 1.0006(2) 0.049 Uiso 0.50 calc PR 2
N1' N 0.0224(2) 0.8232(5) 0.84558(5) 0.0307(6) Uani 1 d . .
H1' H 0.0444(21) 0.9920(64) 0.8420(6) 0.041(9) Uiso 1 d . .
O1' O 0.1498(2) 0.4691(5) 0.74560(5) 0.0528(7) Uani 1 d . .
O2' O 0.0456(2) 0.3814(4) 0.83597(6) 0.0542(7) Uani 1 d . .
C1' C 0.2148(2) 0.5829(7) 0.72754(7) 0.0430(9) Uani 1 d . .
C2' C 0.2255(3) 0.5221(8) 0.69754(8) 0.0608(11) Uani 1 d . .
H2' H 0.1858(3) 0.3958(8) 0.68816(8) 0.073 Uiso 1 calc R .
C3' C 0.2951(3) 0.6475(10) 0.68091(9) 0.0737(13) Uani 1 d . .
H3' H 0.3021(3) 0.6009(10) 0.66066(9) 0.088 Uiso 1 calc R .
C4' C 0.3530(3) 0.8362(9) 0.69368(8) 0.0650(12) Uani 1 d . .
H4' H 0.3990(3) 0.9182(9) 0.68220(8) 0.078 Uiso 1 calc R .
C5' C 0.4018(2) 1.1060(7) 0.73811(9) 0.0531(10) Uani 1 d . .
H5' H 0.4469(2) 1.1910(7) 0.72652(9) 0.064 Uiso 1 calc R .
C6' C 0.3940(2) 1.1757(7) 0.76790(9) 0.0526(10) Uani 1 d . .
H6' H 0.4342(2) 1.3047(7) 0.77653(9) 0.063 Uiso 1 calc R .
C7' C 0.3255(2) 1.0531(6) 0.78536(8) 0.0428(8) Uani 1 d . .
H7' H 0.3202(2) 1.1022(6) 0.80561(8) 0.051 Uiso 1 calc R .
C8' C 0.2658(2) 0.8611(6) 0.77314(7) 0.0320(7) Uani 1 d . .
C9' C 0.3432(2) 0.9084(7) 0.72457(7) 0.0451(9) Uani 1 d . .
C10' C 0.2741(2) 0.7806(6) 0.74208(7) 0.0352(8) Uani 1 d . .
C11' C 0.1945(2) 0.7597(6) 0.79288(7) 0.0319(7) Uani 1 d . .
C12' C 0.1388(2) 0.6974(6) 0.81155(7) 0.0330(7) Uani 1 d . .
C13' C 0.0655(2) 0.6164(6) 0.83191(7) 0.0329(7) Uani 1 d . .
C18' C 0.0844(3) 0.2810(8) 0.73263(9) 0.0727(13) Uani 1 d . .
H18D H 0.0429(12) 0.2184(41) 0.7480(2) 0.109 Uiso 1 calc R .
H18E H 0.1187(3) 0.1325(27) 0.7246(5) 0.109 Uiso 1 calc R .
H18F H 0.0473(13) 0.3649(17) 0.7166(4) 0.109 Uiso 1 calc R .
C20' C -0.0541(2) 0.8080(6) 0.86604(6) 0.0296(7) Uani 1 d . .
C21' C -0.0582(2) 1.0039(6) 0.88835(6) 0.0352(8) Uani 1 d . .
H21' H -0.0112(2) 1.1343(6) 0.89007(6) 0.042 Uiso 1 calc R .
C22' C -0.1330(2) 1.0031(6) 0.90799(6) 0.0379(8) Uani 1 d . .
H22' H -0.1358(2) 1.1340(6) 0.92294(6) 0.045 Uiso 1 calc R .
C23' C -0.2032(2) 0.8119(7) 0.90575(7) 0.0392(8) Uani 1 d . .
H23' H -0.2532 0.8127 0.9191 0.047 Uiso 1 d . .
C24' C -0.1983(2) 0.6175(6) 0.88337(7) 0.0394(8) Uani 1 d . .
H24' H -0.2456(2) 0.4880(6) 0.88161(7) 0.047 Uiso 1 calc R .
C25' C -0.1238(2) 0.6142(6) 0.86366(7) 0.0324(7) Uani 1 d . .
H25' H -0.1208(2) 0.4820(6) 0.84886(7) 0.039 Uiso 1 calc R .

loop_
_atom_type_symbol
_atom_type_description
_atom_type_scat_dispersion_real
_atom_type_scat_dispersion_imag
_atom_type_scat_source
C C 0.0033 0.0016 'International Tables Vol C Tables 4.2.6.8 and 6.1.1.4'
H H 0.0000 0.0000 'International Tables Vol C Tables 4.2.6.8 and 6.1.1.4'
N N 0.0061 0.0033 'International Tables Vol C Tables 4.2.6.8 and 6.1.1.4'
O O 0.0106 0.0060 'International Tables Vol C Tables 4.2.6.8 and 6.1.1.4'

loop_
_geom_angle_atom_site_label_1
_geom_angle_atom_site_label_2
_geom_angle_atom_site_label_3
_geom_angle
_geom_angle_site_symmetry_1
_geom_angle_site_symmetry_3
_geom_angle_publ_flag
C13 N1 C20 125.3(3) . . ?
C1 O1 C18 118.7(3) . . ?
O1 C1 C2 123.0(3) . . ?
O1 C1 C10 115.4(3) . . ?
C2 C1 C10 121.6(3) . . ?
C1 C2 C3 119.3(4) . . ?
C4 C3 C2 121.5(4) . . ?
C3 C4 C9 120.8(3) . . ?
C6 C5 C9 121.8(3) . . ?
C5 C6 C7 119.7(4) . . ?
C8 C7 C6 121.5(3) . . ?
C7 C8 C10 119.9(3) . . ?
C7 C8 C11 116.8(3) . . ?
C10 C8 C11 123.2(3) . . ?
C5 C9 C4 121.5(3) . . ?
C5 C9 C10 119.2(3) . . ?
C4 C9 C10 119.4(4) . . ?
C1 C10 C9 117.5(3) . . ?
C1 C10 C8 124.7(3) . . ?
C9 C10 C8 117.9(3) . . ?
C12 C11 C8 175.2(4) . . ?
C11 C12 C13 170.4(3) . . ?
O2 C13 N1 123.8(3) . . ?
O2 C13 C12 121.0(3) . . ?
N1 C13 C12 115.2(3) . . ?
C21A C20 C25A 121.9(6) . . ?
C21B C20 C25B 118.1(6) . . ?
C21A C20 N1 118.7(5) . . ?
C25A C20 N1 119.2(4) . . ?
C21B C20 N1 118.8(4) . . ?
C25B C20 N1 123.1(4) . . ?
C20 C21A C22A 119.2(8) . . ?
C20 C21B C22B 121.5(8) . . ?
C23 C22A C21A 121.2(9) . . ?
C23 C22B C21B 118.8(9) . . ?
C22B C23 C24B 121.6(6) . . ?
C22A C23 C24A 118.2(6) . . ?
C25A C24A C23 121.6(7) . . ?
C23 C24B C25B 118.5(6) . . ?
C20 C25A C24A 117.6(7) . . ?
C24B C25B C20 121.3(6) . . ?
C13' N1' C20' 126.8(3) . . ?
C1' O1' C18' 118.8(3) . . ?
O1' C1' C2' 124.8(3) . . ?
O1' C1' C10' 115.0(3) . . ?
C2' C1' C10' 120.3(4) . . ?
C1' C2' C3' 120.6(4) . . ?
C4' C3' C2' 121.3(4) . . ?
C3' C4' C9' 119.9(4) . . ?
C6' C5' C9' 121.4(3) . . ?
C5' C6' C7' 119.8(3) . . ?
C8' C7' C6' 121.1(3) . . ?
C7' C8' C10' 120.1(3) . . ?
C7' C8' C11' 116.0(3) . . ?
C10' C8' C11' 123.8(3) . . ?
C5' C9' C10' 119.4(3) . . ?
C5' C9' C4' 120.7(4) . . ?
C10' C9' C4' 119.9(4) . . ?
C9' C10' C1' 118.0(3) . . ?
C9' C10' C8' 118.2(3) . . ?
C1' C10' C8' 123.7(3) . . ?
C12' C11' C8' 172.6(3) . . ?
C11' C12' C13' 174.9(3) . . ?
O2' C13' N1' 124.3(3) . . ?
O2' C13' C12' 122.1(3) . . ?
N1' C13' C12' 113.7(3) . . ?
C25' C20' C21' 120.1(3) . . ?
C25' C20' N1' 122.6(3) . . ?
C21' C20' N1' 117.3(3) . . ?
C22' C21' C20' 119.4(3) . . ?
C23' C22' C21' 121.1(3) . . ?
C22' C23' C24' 119.0(3) . . ?
C25' C24' C23' 120.8(3) . . ?
C20' C25' C24' 119.7(3) . . ?

loop_
_geom_bond_atom_site_label_1
_geom_bond_atom_site_label_2
_geom_bond_distance
_geom_bond_site_symmetry_2
_geom_bond_publ_flag
N1 C13 1.345(4) . ?
N1 C20 1.429(4) . ?
O1 C1 1.366(4) . ?
O1 C18 1.421(4) . ?
O2 C13 1.222(4) . ?
C1 C2 1.377(5) . ?
C1 C10 1.427(5) . ?
C2 C3 1.405(5) . ?
C3 C4 1.352(5) . ?
C4 C9 1.416(5) . ?
C5 C6 1.353(5) . ?
C5 C9 1.411(5) . ?
C6 C7 1.400(4) . ?
C7 C8 1.376(5) . ?
C8 C10 1.433(5) . ?
C8 C11 1.443(4) . ?
C9 C10 1.432(4) . ?
C11 C12 1.192(4) . ?
C12 C13 1.453(4) . ?
C20 C21A 1.373(6) . ?
C20 C25A 1.374(6) . ?
C20 C21B 1.375(6) . ?
C20 C25B 1.388(6) . ?
C21A C22A 1.382(7) . ?
C21B C22B 1.382(7) . ?
C22A C23 1.366(7) . ?
C22B C23 1.371(7) . ?
C23 C24B 1.371(6) . ?
C23 C24A 1.400(6) . ?
C24A C25A 1.390(7) . ?
C24B C25B 1.384(7) . ?
N1' C13' 1.350(4) . ?
N1' C20' 1.429(4) . ?
O1' C1' 1.358(4) . ?
O1' C18' 1.421(4) . ?
O2' C13' 1.223(4) . ?
C1' C2' 1.368(5) . ?
C1' C10' 1.430(5) . ?
C2' C3' 1.392(6) . ?
C3' C4' 1.355(6) . ?
C4' C9' 1.418(5) . ?
C5' C6' 1.365(5) . ?
C5' C9' 1.405(5) . ?
C6' C7' 1.395(4) . ?
C7' C8' 1.372(4) . ?
C8' C10' 1.434(4) . ?
C8' C11' 1.441(4) . ?
C9' C10' 1.414(4) . ?
C11' C12' 1.197(4) . ?
C12' C13' 1.447(4) . ?
C20' C25' 1.380(4) . ?
C20' C21' 1.390(4) . ?
C21' C22' 1.384(4) . ?
C22' C23' 1.376(5) . ?
C23' C24' 1.387(4) . ?
C24' C25' 1.383(4) . ?
